data_2011482
loop_
_publ_author_name
'Vijayalakshmi, L.'
'Parthasarathi, V.'
'Venkatraj, M.'
'Jeyaraman, R.'

_publ_section_title
;
 2,4-Bis(<i>o</i>-tolyl)-3-azabicyclo[3.3.1]nonan-9-one
;
_journal_issue 10
_journal_name_full 'Acta Crystallographica Section C'
_journal_page_first 1240
_journal_page_last 1241
_journal_paper_doi 10.1107/S0108270100009318
_journal_volume 56
_journal_year 2000
_chemical_formula_moiety 'C22 H25 N O'
_chemical_formula_sum 'C22 H25 N O'
_chemical_formula_weight 319.43
_chemical_name_systematic
;
2,4-o-tolyl-3-azabicyclo[3.3.1]nonan-9-one
;
_space_group_IT_number 14
_symmetry_cell_setting monoclinic
_symmetry_space_group_name_Hall '-P 2yab'
_symmetry_space_group_name_H-M 'P 1 21/a 1'
_audit_creation_method SHELXL97
_cell_angle_alpha 90.00
_cell_angle_beta 99.428(18)
_cell_angle_gamma 90.00
_cell_formula_units_Z 4
_cell_length_a 7.692(3)
_cell_length_b 16.825(3)
_cell_length_c 13.7247(18)
_cell_measurement_reflns_used 25
_cell_measurement_temperature 293(2)
_cell_measurement_theta_max 25
_cell_measurement_theta_min 2
_cell_volume 1752.2(8)
_computing_cell_refinement 'MSC/AFC Diffractometer Control Software'
_computing_data_collection
;MSC/AFC Diffractometer Control Software (Molecular Structure Corporation,
 1994)
;
_computing_data_reduction 'TEXSAN (Molecular Structure Corporation, 1995)'
_computing_molecular_graphics 'ZORTEP (Zsolnai, 1997)'
_computing_publication_material SHELXL97
_computing_structure_refinement 'SHELXL97 (Sheldrick, 1997)'
_computing_structure_solution 'SHELXS97 (Sheldrick, 1997)'
_diffrn_ambient_temperature 293(2)
_diffrn_measurement_device_type 'Rigaku AFC-7S'
_diffrn_measurement_method \w/2\q
_diffrn_radiation_monochromator graphite
_diffrn_radiation_source 'fine-focus sealed tube'
_diffrn_radiation_type 'Cu K\a'
_diffrn_radiation_wavelength 1.54180
_diffrn_reflns_av_R_equivalents .030
_diffrn_reflns_av_sigmaI/netI .026
_diffrn_reflns_limit_h_max 9
_diffrn_reflns_limit_h_min 0
_diffrn_reflns_limit_k_max 20
_diffrn_reflns_limit_k_min 0
_diffrn_reflns_limit_l_max 16
_diffrn_reflns_limit_l_min -16
_diffrn_reflns_number 3578
_diffrn_reflns_theta_full 70.08
_diffrn_reflns_theta_max 70.08
_diffrn_reflns_theta_min 3.26
_diffrn_standards_decay_% negligible
_diffrn_standards_interval_count 100
_diffrn_standards_number 3
_exptl_absorpt_coefficient_mu .564
_exptl_absorpt_correction_T_max .942
_exptl_absorpt_correction_T_min .928
_exptl_absorpt_correction_type \y-scan
_exptl_absorpt_process_details '(North et al., 1968)'
_exptl_crystal_colour pale-yellow
_exptl_crystal_density_diffrn 1.211
_exptl_crystal_density_method 'not measured'
_exptl_crystal_description 'rectangular block'
_exptl_crystal_F_000 688
_exptl_crystal_size_max .15
_exptl_crystal_size_mid .12
_exptl_crystal_size_min .10
_refine_diff_density_max .34
_refine_diff_density_min -.43
_refine_ls_extinction_coef .0067(10)
_refine_ls_extinction_method 'SHELXL97 (Sheldrick, 1997)'
_refine_ls_goodness_of_fit_ref 1.101
_refine_ls_hydrogen_treatment mixed
_refine_ls_matrix_type full
_refine_ls_number_parameters 222
_refine_ls_number_reflns 3312
_refine_ls_number_restraints 0
_refine_ls_restrained_S_all 1.101
_refine_ls_R_factor_all .086
_refine_ls_R_factor_gt .064
_refine_ls_shift/su_max <0.001
_refine_ls_shift/su_mean .000
_refine_ls_structure_factor_coef Fsqd
_refine_ls_weighting_details 'w = 1/[\s^2^(Fo^2^)+(0.1042P)^2^+0.6146P] where P=(Fo^2^+2Fc^2^)/3'
_refine_ls_weighting_scheme calc
_refine_ls_wR_factor_ref .206
_reflns_number_gt 2380
_reflns_number_total 3312
_reflns_threshold_expression I>2\s(I)
_cod_data_source_file vj1106.cif
_cod_data_source_block I
_cod_depositor_comments
;
The following automatic conversions were performed:

'_refine_ls_weighting_scheme' value 'calc w =
1/[\s^2^(Fo^2^)+(0.1042P)^2^+0.6146P] where P=(Fo^2^+2Fc^2^)/3' was
changed to 'calc'. New tag '_refine_ls_weighting_details' was
created. The value of the new tag was set to 'w =
1/[\s^2^(Fo^2^)+(0.1042P)^2^+0.6146P] where P=(Fo^2^+2Fc^2^)/3'.

Automatic conversion script
Id: cif_fix_values 3143 2015-03-26 13:38:13Z robertas 
;
_cod_original_cell_volume 1752.1(8)
_cod_original_sg_symbol_H-M 'P 21/a'
_cod_database_code 2011482
_cod_database_fobs_code 2011482

loop_
_symmetry_equiv_pos_as_xyz
'x, y, z'
'-x+1/2, y+1/2, -z'
'-x, -y, -z'
'x-1/2, -y-1/2, z'

loop_
_atom_site_label
_atom_site_fract_x
_atom_site_fract_y
_atom_site_fract_z
_atom_site_U_iso_or_equiv
_atom_site_adp_type
_atom_site_calc_flag
_atom_site_refinement_flags
_atom_site_occupancy
_atom_site_disorder_assembly
_atom_site_disorder_group
_atom_site_type_symbol
N3 .1706(2) .53089(12) .67793(14) .0523(5) Uani d . 1 . . N
H3 .0589 .5288 .6779 .082(2) Uiso calc R 1 . . H
O1 .6712(2) .59560(13) .72250(17) .0768(6) Uani d . 1 . . O
C9 .5137(3) .59620(15) .72622(19) .0564(6) Uani d . 1 . . C
C2 .3010(3) .49294(15) .75338(17) .0523(6) Uani d . 1 . . C
H2 .3680 .4548 .7202 .082(2) Uiso calc R 1 . . H
C5 .3777(3) .63727(15) .65238(18) .0534(6) Uani d . 1 . . C
H5 .4367 .6619 .6019 .082(2) Uiso calc R 1 . . H
C4 .2498(3) .57258(14) .60271(17) .0503(6) Uani d . 1 . . C
H4 .3183 .5340 .5711 .082(2) Uiso calc R 1 . . H
C1 .4320(3) .55584(16) .80509(19) .0564(6) Uani d . 1 . . C
H1 .5249 .5285 .8503 .082(2) Uiso calc R 1 . . H
C16 .1110(3) .60799(14) .52393(17) .0504(6) Uani d . 1 . . C
C21 .1460(3) .62139(15) .42837(18) .0544(6) Uani d . 1 . . C
C10 .2125(3) .44759(15) .82667(18) .0532(6) Uani d . 1 . . C
C23 .3139(4) .5945(2) .3952(2) .0734(8) Uani d . 1 . . C
H23A .3274 .5382 .4049 .129(6) Uiso calc R 1 . . H
H23B .4124 .6214 .4331 .129(6) Uiso calc R 1 . . H
H23C .3088 .6067 .3264 .129(6) Uiso calc R 1 . . H
C20 .0186(4) .65987(16) .36079(19) .0613(7) Uani d . 1 . . C
H20 .0410 .6691 .2972 .082(2) Uiso calc R 1 . . H
C11 .2944(4) .38124(16) .87707(19) .0593(6) Uani d . 1 . . C
C17 -.0509(3) .63142(17) .54732(19) .0595(6) Uani d . 1 . . C
H17 -.0768 .6213 .6100 .082(2) Uiso calc R 1 . . H
C15 .0473(3) .47114(17) .8455(2) .0615(7) Uani d . 1 . . C
H15 -.0087 .5144 .8117 .082(2) Uiso calc R 1 . . H
C12 .2083(5) .34299(19) .9449(2) .0756(8) Uani d . 1 . . C
H12 .2621 .2995 .9791 .082(2) Uiso calc R 1 . . H
C19 -.1385(4) .68458(17) .3851(2) .0679(7) Uani d . 1 . . C
H19 -.2203 .7111 .3390 .082(2) Uiso calc R 1 . . H
C18 -.1739(4) .66980(18) .4779(2) .0697(8) Uani d . 1 . . C
H18 -.2811 .6856 .4945 .082(2) Uiso calc R 1 . . H
C14 -.0345(4) .4313(2) .9133(2) .0744(8) Uani d . 1 . . C
H14 -.1445 .4480 .9251 .082(2) Uiso calc R 1 . . H
C22 .4696(4) .35003(19) .8588(2) .0759(8) Uani d . 1 . . C
H22A .4648 .3404 .7895 .129(6) Uiso calc R 1 . . H
H22B .4961 .3013 .8946 .129(6) Uiso calc R 1 . . H
H22C .5598 .3885 .8807 .129(6) Uiso calc R 1 . . H
C13 .0456(5) .3673(2) .9632(2) .0818(9) Uani d . 1 . . C
H13 -.0091 .3405 1.0092 .082(2) Uiso calc R 1 . . H
C8 .3509(4) .62076(17) .86298(19) .0638(7) Uani d . 1 . . C
H8A .2893 .5954 .9109 .082(2) Uiso calc R 1 . . H
H8B .4453 .6525 .8991 .082(2) Uiso calc R 1 . . H
C7 .2235(4) .67548(16) .7987(2) .0629(7) Uani d . 1 . . C
H7A .2007 .7216 .8372 .082(2) Uiso calc R 1 . . H
H7B .1126 .6479 .7790 .082(2) Uiso calc R 1 . . H
C6 .2925(4) .70325(15) .7066(2) .0592(6) Uani d . 1 . . C
H6A .3788 .7449 .7251 .082(2) Uiso calc R 1 . . H
H6B .1956 .7262 .6612 .082(2) Uiso calc R 1 . . H

loop_
_atom_site_aniso_label
_atom_site_aniso_U_11
_atom_site_aniso_U_22
_atom_site_aniso_U_33
_atom_site_aniso_U_12
_atom_site_aniso_U_13
_atom_site_aniso_U_23
N3 .0457(10) .0580(12) .0532(11) -.0026(8) .0085(8) .0034(9)
O1 .0429(10) .0894(15) .1002(16) .0011(9) .0182(9) .0108(12)
C9 .0488(13) .0553(14) .0655(15) -.0024(10) .0106(11) -.0039(11)
C2 .0498(12) .0548(13) .0526(13) -.0015(10) .0100(10) .0012(10)
C5 .0488(13) .0557(14) .0569(13) -.0062(10) .0126(10) .0034(11)
C4 .0511(13) .0513(13) .0502(12) .0006(10) .0130(10) -.0027(10)
C1 .0463(13) .0626(15) .0586(14) -.0044(11) .0034(10) .0044(11)
C16 .0506(13) .0499(12) .0516(12) -.0010(10) .0110(10) -.0050(10)
C21 .0602(14) .0521(13) .0517(13) -.0054(11) .0119(11) -.0070(10)
C10 .0546(13) .0548(13) .0502(12) -.0069(10) .0086(10) -.0028(10)
C23 .0703(18) .093(2) .0619(16) .0036(15) .0266(14) -.0042(15)
C20 .0755(17) .0573(14) .0490(13) -.0064(12) .0034(12) -.0014(11)
C11 .0617(15) .0581(14) .0555(14) -.0072(11) .0017(11) .0041(11)
C17 .0517(13) .0695(16) .0578(14) .0023(12) .0111(11) -.0053(12)
C15 .0581(15) .0650(15) .0640(15) -.0056(12) .0179(12) -.0045(12)
C12 .091(2) .0690(18) .0648(16) -.0162(16) .0062(15) .0107(14)
C19 .0682(17) .0638(16) .0655(16) .0047(13) -.0073(13) -.0034(13)
C18 .0558(15) .0774(18) .0731(18) .0074(13) .0022(13) -.0098(15)
C14 .0740(19) .080(2) .0750(19) -.0190(15) .0290(15) -.0114(16)
C22 .0687(18) .0756(19) .080(2) .0083(15) .0020(15) .0155(16)
C13 .093(2) .086(2) .0718(18) -.0297(18) .0297(17) .0039(17)
C8 .0666(16) .0692(17) .0542(14) -.0110(13) .0056(12) -.0071(12)
C7 .0651(15) .0608(15) .0644(15) -.0010(12) .0148(12) -.0134(12)
C6 .0579(14) .0521(13) .0665(15) -.0011(11) .0075(12) -.0040(12)

loop_
_atom_type_symbol
_atom_type_description
_atom_type_scat_dispersion_real
_atom_type_scat_dispersion_imag
_atom_type_scat_source
C C .0181 .0091 'International Tables Vol C Tables 4.2.6.8 and 6.1.1.4'
H H .0000 .0000 'International Tables Vol C Tables 4.2.6.8 and 6.1.1.4'
N N .0311 .0180 'International Tables Vol C Tables 4.2.6.8 and 6.1.1.4'
O O .0492 .0322 'International Tables Vol C Tables 4.2.6.8 and 6.1.1.4'

loop_
_geom_angle_atom_site_label_1
_geom_angle_atom_site_label_2
_geom_angle_atom_site_label_3
_geom_angle
_geom_angle_publ_flag
C4 N3 C2 113.08(18) yes
C4 N3 H3 123.5 ?
C2 N3 H3 123.5 ?
O1 C9 C1 124.2(2) ?
O1 C9 C5 124.2(2) yes
C1 C9 C5 111.6(2) n
N3 C2 C10 111.08(19) yes
N3 C2 C1 110.1(2) yes
C10 C2 C1 111.72(19) n
N3 C2 H2 107.9 ?
C10 C2 H2 107.9 ?
C1 C2 H2 107.9 ?
C9 C5 C6 108.1(2) n
C9 C5 C4 107.2(2) n
C6 C5 C4 115.4(2) n
C9 C5 H5 108.6 ?
C6 C5 H5 108.6 ?
C4 C5 H5 108.6 ?
N3 C4 C16 111.51(19) yes
N3 C4 C5 109.55(19) yes
C16 C4 C5 111.17(19) n
N3 C4 H4 108.2 ?
C16 C4 H4 108.2 ?
C5 C4 H4 108.2 ?
C9 C1 C8 107.7(2) n
C9 C1 C2 107.2(2) n
C8 C1 C2 115.6(2) n
C9 C1 H1 108.7 ?
C8 C1 H1 108.7 ?
C2 C1 H1 108.7 ?
C17 C16 C21 119.1(2) ?
C17 C16 C4 120.0(2) ?
C21 C16 C4 120.8(2) ?
C20 C21 C16 118.5(2) ?
C20 C21 C23 118.8(2) ?
C16 C21 C23 122.7(2) ?
C15 C10 C11 118.9(2) ?
C15 C10 C2 120.2(2) ?
C11 C10 C2 120.9(2) ?
C21 C23 H23A 109.5 ?
C21 C23 H23B 109.5 ?
H23A C23 H23B 109.5 ?
C21 C23 H23C 109.5 ?
H23A C23 H23C 109.5 ?
H23B C23 H23C 109.5 ?
C19 C20 C21 122.1(3) n
C19 C20 H20 119.0 ?
C21 C20 H20 119.0 ?
C12 C11 C10 118.3(3) ?
C12 C11 C22 119.3(3) ?
C10 C11 C22 122.4(2) n
C18 C17 C16 120.5(3) ?
C18 C17 H17 119.7 ?
C16 C17 H17 119.7 ?
C14 C15 C10 121.1(3) n
C14 C15 H15 119.4 ?
C10 C15 H15 119.4 ?
C13 C12 C11 122.2(3) n
C13 C12 H12 118.9 ?
C11 C12 H12 118.9 ?
C18 C19 C20 119.3(3) ?
C18 C19 H19 120.3 ?
C20 C19 H19 120.3 ?
C19 C18 C17 120.5(3) ?
C19 C18 H18 119.8 ?
C17 C18 H18 119.8 ?
C13 C14 C15 120.2(3) ?
C13 C14 H14 119.9 ?
C15 C14 H14 119.9 ?
C11 C22 H22A 109.5 ?
C11 C22 H22B 109.5 ?
H22A C22 H22B 109.5 ?
C11 C22 H22C 109.5 ?
H22A C22 H22C 109.5 ?
H22B C22 H22C 109.5 ?
C14 C13 C12 119.4(3) ?
C14 C13 H13 120.3 ?
C12 C13 H13 120.3 ?
C7 C8 C1 114.1(2) ?
C7 C8 H8A 108.7 ?
C1 C8 H8A 108.7 ?
C7 C8 H8B 108.7 ?
C1 C8 H8B 108.7 ?
H8A C8 H8B 107.6 ?
C8 C7 C6 112.9(2) ?
C8 C7 H7A 109.0 ?
C6 C7 H7A 109.0 ?
C8 C7 H7B 109.0 ?
C6 C7 H7B 109.0 ?
H7A C7 H7B 107.8 ?
C7 C6 C5 114.4(2) ?
C7 C6 H6A 108.7 ?
C5 C6 H6A 108.7 ?
C7 C6 H6B 108.7 ?
C5 C6 H6B 108.7 ?
H6A C6 H6B 107.6 ?

loop_
_geom_bond_atom_site_label_1
_geom_bond_atom_site_label_2
_geom_bond_site_symmetry_2
_geom_bond_distance
_geom_bond_publ_flag
N3 C4 . 1.461(3) yes
N3 C2 . 1.465(3) yes
N3 H3 . .8600 ?
O1 C9 . 1.221(3) yes
C9 C1 . 1.500(3) n
C9 C5 . 1.501(3) n
C2 C10 . 1.511(3) n
C2 C1 . 1.551(3) n
C2 H2 . .9800 ?
C5 C6 . 1.541(3) n
C5 C4 . 1.548(3) n
C5 H5 . .9800 ?
C4 C16 . 1.512(3) ?
C4 H4 . .9800 ?
C1 C8 . 1.542(4) n
C1 H1 . .9800 ?
C16 C17 . 1.393(3) ?
C16 C21 . 1.400(3) ?
C21 C20 . 1.393(4) ?
C21 C23 . 1.508(4) ?
C10 C15 . 1.395(4) ?
C10 C11 . 1.407(4) ?
C23 H23A . .9600 ?
C23 H23B . .9600 ?
C23 H23C . .9600 ?
C20 C19 . 1.370(4) ?
C20 H20 . .9300 ?
C11 C12 . 1.386(4) ?
C11 C22 . 1.506(4) ?
C17 C18 . 1.387(4) ?
C17 H17 . .9300 ?
C15 C14 . 1.380(4) ?
C15 H15 . .9300 ?
C12 C13 . 1.379(5) ?
C12 H12 . .9300 ?
C19 C18 . 1.368(4) ?
C19 H19 . .9300 ?
C18 H18 . .9300 ?
C14 C13 . 1.367(5) ?
C14 H14 . .9300 ?
C22 H22A . .9600 ?
C22 H22B . .9600 ?
C22 H22C . .9600 ?
C13 H13 . .9300 ?
C8 C7 . 1.517(4) n
C8 H8A . .9700 ?
C8 H8B . .9700 ?
C7 C6 . 1.523(4) n
C7 H7A . .9700 ?
C7 H7B . .9700 ?
C6 H6A . .9700 ?
C6 H6B . .9700 ?

loop_
_geom_torsion_atom_site_label_1
_geom_torsion_atom_site_label_2
_geom_torsion_atom_site_label_3
_geom_torsion_atom_site_label_4
_geom_torsion
_geom_torsion_publ_flag
C4 N3 C2 C10 -177.41(19) ?
C4 N3 C2 C1 58.3(2) yes
O1 C9 C5 C6 -116.8(3) ?
C1 C9 C5 C6 63.3(3) yes
O1 C9 C5 C4 118.1(3) ?
C1 C9 C5 C4 -61.8(3) yes
C2 N3 C4 C16 177.62(19) ?
C2 N3 C4 C5 -58.9(3) yes
C9 C5 C4 N3 58.4(2) yes
C6 C5 C4 N3 -62.1(3) ?
C9 C5 C4 C16 -177.90(19) yes
C6 C5 C4 C16 61.6(3) yes
O1 C9 C1 C8 116.0(3) ?
C5 C9 C1 C8 -64.1(3) yes
O1 C9 C1 C2 -119.0(3) ?
C5 C9 C1 C2 60.8(3) yes
N3 C2 C1 C9 -56.9(2) yes
C10 C2 C1 C9 179.2(2) ?
N3 C2 C1 C8 63.2(3) ?
C10 C2 C1 C8 -60.7(3) yes
N3 C4 C16 C17 29.3(3) ?
C5 C4 C16 C17 -93.3(3) ?
N3 C4 C16 C21 -154.0(2) ?
C5 C4 C16 C21 83.5(3) ?
C17 C16 C21 C20 1.8(4) ?
C4 C16 C21 C20 -175.0(2) ?
C17 C16 C21 C23 -177.0(2) ?
C4 C16 C21 C23 6.3(4) ?
N3 C2 C10 C15 -27.8(3) ?
C1 C2 C10 C15 95.6(3) ?
N3 C2 C10 C11 152.2(2) ?
C1 C2 C10 C11 -84.3(3) ?
C16 C21 C20 C19 -.1(4) ?
C23 C21 C20 C19 178.7(3) ?
C15 C10 C11 C12 -1.2(4) ?
C2 C10 C11 C12 178.7(2) ?
C15 C10 C11 C22 177.9(3) ?
C2 C10 C11 C22 -2.2(4) ?
C21 C16 C17 C18 -2.0(4) ?
C4 C16 C17 C18 174.8(2) ?
C11 C10 C15 C14 1.0(4) ?
C2 C10 C15 C14 -178.9(2) ?
C10 C11 C12 C13 .8(4) ?
C22 C11 C12 C13 -178.4(3) ?
C21 C20 C19 C18 -1.3(4) ?
C20 C19 C18 C17 1.1(4) ?
C16 C17 C18 C19 .6(4) ?
C10 C15 C14 C13 -.3(4) ?
C15 C14 C13 C12 -.2(5) ?
C11 C12 C13 C14 .0(5) ?
C9 C1 C8 C7 54.0(3) yes
C2 C1 C8 C7 -65.8(3) yes
C1 C8 C7 C6 -45.0(3) yes
C8 C7 C6 C5 44.1(3) yes
C9 C5 C6 C7 -52.1(3) yes
C4 C5 C6 C7 67.9(3) yes

loop_
_cod_related_entry_id
_cod_related_entry_database
_cod_related_entry_code
1 ChemSpider 288584
